data_4310897
loop_
_publ_author_name
'Ricardo Gonz\'alez'
'Ra\'ul Chiozzone'
'Carlos Kremer'
'Francesca Guerra'
'Giovanni De Munno'
'Francesc Lloret'
'Miguel Julve'
'Juan Faus'

_publ_section_title
;
 Magnetic Studies on Hexahalorhenate(IV) Salts of Ferrocenium Cations
 [Fe(C5R5)2]2[ReX6] (R = H, CH3; X = Cl, Br, I)
;
_journal_name_full 'Inorganic Chemistry'
_journal_page_first 3013
_journal_page_last 3019
_journal_paper_doi 10.1021/ic030302c
_journal_volume 43
_journal_year 2004
_chemical_formula_sum 'C20 H20 Br6 Fe2 Re'
_chemical_formula_weight 1037.72
_chemical_name_systematic
;
   ?
;
_space_group_IT_number 61
_symmetry_cell_setting orthorhombic
_symmetry_space_group_name_Hall '-P 2ac 2ab'
_symmetry_space_group_name_H-M 'P b c a'
_atom_sites_solution_hydrogens geom
_atom_sites_solution_primary direct
_atom_sites_solution_secondary difmap
_audit_creation_method SHELXL-97
_cell_angle_alpha 90.00
_cell_angle_beta 90.00
_cell_angle_gamma 90.00
_cell_formula_units_Z 8
_cell_length_a 14.317(3)
_cell_length_b 16.848(3)
_cell_length_c 22.099(4)
_cell_measurement_temperature 293(2)
_cell_volume 5330.6(18)
_computing_structure_refinement 'SHELXL-97 (Sheldrick, 1997)'
_computing_structure_solution 'SHELXS-97 (Sheldrick, 1990)'
_diffrn_ambient_temperature 293(2)
_diffrn_measured_fraction_theta_full 0.998
_diffrn_measured_fraction_theta_max 0.998
_diffrn_measurement_device_type 'bruker R3m/V automatic four-circle diffractometer'
_diffrn_measurement_method omega/2-theta-scans
_diffrn_radiation_monochromator graphite
_diffrn_radiation_source 'fine-focus sealed tube'
_diffrn_radiation_type MoK\a
_diffrn_radiation_wavelength 0.71073
_diffrn_reflns_av_R_equivalents 0.0237
_diffrn_reflns_av_sigmaI/netI 0.2211
_diffrn_reflns_limit_h_max 17
_diffrn_reflns_limit_h_min 0
_diffrn_reflns_limit_k_max 20
_diffrn_reflns_limit_k_min 0
_diffrn_reflns_limit_l_max 26
_diffrn_reflns_limit_l_min 0
_diffrn_reflns_number 4740
_diffrn_reflns_theta_full 25.11
_diffrn_reflns_theta_max 25.11
_diffrn_reflns_theta_min 1.84
_exptl_absorpt_coefficient_mu 14.606
_exptl_absorpt_correction_T_max 0.5288
_exptl_absorpt_correction_T_min 0.0636
_exptl_absorpt_correction_type empirical
_exptl_absorpt_process_details psi-scan
_exptl_crystal_density_diffrn 2.586
_exptl_crystal_density_method 'not measured'
_exptl_crystal_F_000 3816
_exptl_crystal_size_max 0.42
_exptl_crystal_size_mid 0.09
_exptl_crystal_size_min 0.05
_refine_diff_density_max 4.430
_refine_diff_density_min -2.246
_refine_diff_density_rms 0.299
_refine_ls_extinction_method none
_refine_ls_goodness_of_fit_ref 0.993
_refine_ls_hydrogen_treatment mixed
_refine_ls_matrix_type full
_refine_ls_number_parameters 123
_refine_ls_number_reflns 4739
_refine_ls_number_restraints 0
_refine_ls_restrained_S_all 0.993
_refine_ls_R_factor_all 0.2422
_refine_ls_R_factor_gt 0.0669
_refine_ls_shift/su_max 0.001
_refine_ls_shift/su_mean 0.000
_refine_ls_structure_factor_coef Fsqd
_refine_ls_weighting_details 'calc w=1/[\s^2^(Fo^2^)+(0.0210P)^2^+0.0000P] where P=(Fo^2^+2Fc^2^)/3'
_refine_ls_weighting_scheme calc
_refine_ls_wR_factor_gt 0.1342
_refine_ls_wR_factor_ref 0.1479
_reflns_number_gt 1028
_reflns_number_total 4739
_reflns_threshold_expression >2sigma(I)
_cod_data_source_file ic030302c_2.cif
_cod_data_source_block 2
_cod_database_code 4310897

loop_
_symmetry_equiv_pos_as_xyz
'x, y, z'
'-x+1/2, -y, z+1/2'
'-x, y+1/2, -z+1/2'
'x+1/2, -y+1/2, -z'
'-x, -y, -z'
'x-1/2, y, -z-1/2'
'x, -y-1/2, z-1/2'
'-x-1/2, y-1/2, z'

loop_
_atom_site_label
_atom_site_type_symbol
_atom_site_fract_x
_atom_site_fract_y
_atom_site_fract_z
_atom_site_U_iso_or_equiv
_atom_site_adp_type
_atom_site_occupancy
_atom_site_symmetry_multiplicity
_atom_site_calc_flag
_atom_site_refinement_flags
_atom_site_disorder_assembly
_atom_site_disorder_group
Re1 Re 0.24168(12) 0.62491(18) 0.14873(5) 0.0513(3) Uani 1 1 d . . .
Br1 Br 0.2418(4) 0.4775(3) 0.1491(5) 0.060(2) Uani 1 1 d . . .
Br2 Br 0.2414(4) 0.7724(4) 0.1504(6) 0.082(3) Uani 1 1 d . . .
Br3 Br 0.3957(2) 0.6259(4) 0.09632(16) 0.0795(10) Uani 1 1 d . . .
Br4 Br 0.3212(3) 0.6250(5) 0.24954(16) 0.0907(12) Uani 1 1 d . . .
Br5 Br 0.0870(2) 0.6247(4) 0.20186(17) 0.0840(11) Uani 1 1 d . . .
Br6 Br 0.1606(3) 0.6275(4) 0.04876(16) 0.0931(12) Uani 1 1 d . . .
Fe1 Fe -0.0060(4) 0.3751(8) 0.2502(3) 0.0547(9) Uani 1 1 d . . .
C1 C -0.0525(19) 0.2953(11) 0.1866(13) 0.072(11) Uiso 1 1 d G . .
C2 C 0.0154(15) 0.3445(15) 0.1586(10) 0.081(14) Uiso 1 1 d G . .
C3 C -0.0153(15) 0.4244(12) 0.1634(9) 0.040(8) Uiso 1 1 d G . .
C4 C -0.1022(15) 0.4246(13) 0.1944(11) 0.057(10) Uiso 1 1 d G . .
C5 C -0.1251(15) 0.3448(16) 0.2087(9) 0.089(15) Uiso 1 1 d G . .
C6 C 0.1175(13) 0.3546(12) 0.2931(3) 0.067(11) Uiso 1 1 d G . .
C7 C 0.1039(14) 0.4380(10) 0.2906(3) 0.049(8) Uiso 1 1 d G . .
C8 C 0.0207(18) 0.4562(14) 0.3227(4) 0.069(11) Uiso 1 1 d G . .
C9 C -0.0172(11) 0.3839(18) 0.3449(3) 0.081(11) Uiso 1 1 d G . .
C10 C 0.043(2) 0.3212(12) 0.3266(4) 0.088(15) Uiso 1 1 d G . .
Fe2 Fe 0.2317(4) 0.3767(10) -0.04162(16) 0.0728(15) Uani 1 1 d G . .
C11 C 0.3655(18) 0.3620(18) -0.0029(10) 0.064(10) Uiso 1 1 d G . .
C12 C 0.356(2) 0.3287(13) -0.0616(13) 0.106(16) Uiso 1 1 d G . .
C13 C 0.3357(19) 0.391(2) -0.1026(8) 0.105(14) Uiso 1 1 d G . .
C14 C 0.333(2) 0.4634(14) -0.0692(14) 0.102(15) Uiso 1 1 d G . .
C15 C 0.352(2) 0.4452(17) -0.0076(12) 0.110(15) Uiso 1 1 d G . .
C16 C 0.132(2) 0.324(2) 0.0110(12) 0.080(14) Uiso 1 1 d G . .
C17 C 0.123(3) 0.2981(17) -0.0498(17) 0.13(2) Uiso 1 1 d G . .
C18 C 0.1060(19) 0.366(2) -0.0865(7) 0.087(11) Uiso 1 1 d G . .
C19 C 0.105(2) 0.4335(16) -0.0484(15) 0.078(13) Uiso 1 1 d G . .
C20 C 0.121(2) 0.408(2) 0.0119(11) 0.074(14) Uiso 1 1 d G . .

loop_
_atom_site_aniso_label
_atom_site_aniso_U_11
_atom_site_aniso_U_22
_atom_site_aniso_U_33
_atom_site_aniso_U_23
_atom_site_aniso_U_13
_atom_site_aniso_U_12
Re1 0.0526(8) 0.0437(5) 0.0575(6) -0.002(2) 0.0031(10) -0.0023(11)
Br1 0.078(5) 0.0197(16) 0.082(6) -0.009(4) 0.009(3) -0.001(2)
Br2 0.059(4) 0.091(3) 0.097(7) -0.011(5) 0.017(3) -0.003(3)
Br3 0.061(2) 0.073(2) 0.105(3) 0.007(4) 0.028(2) 0.002(4)
Br4 0.111(3) 0.095(2) 0.0664(19) 0.002(5) -0.025(2) -0.003(5)
Br5 0.066(2) 0.064(2) 0.122(3) 0.001(4) 0.029(2) -0.001(4)
Br6 0.099(3) 0.098(3) 0.082(2) 0.008(5) -0.031(2) 0.000(5)
Fe1 0.047(2) 0.0624(19) 0.0549(18) -0.002(4) 0.0038(17) 0.002(3)
Fe2 0.081(4) 0.093(3) 0.044(2) -0.005(8) 0.000(3) -0.013(7)

loop_
_atom_type_symbol
_atom_type_description
_atom_type_scat_dispersion_real
_atom_type_scat_dispersion_imag
_atom_type_scat_source
C C 0.0033 0.0016 'International Tables Vol C Tables 4.2.6.8 and 6.1.1.4'
H H 0.0000 0.0000 'International Tables Vol C Tables 4.2.6.8 and 6.1.1.4'
Br Br -0.2901 2.4595 'International Tables Vol C Tables 4.2.6.8 and 6.1.1.4'
Fe Fe 0.3463 0.8444 'International Tables Vol C Tables 4.2.6.8 and 6.1.1.4'
Re Re -1.0185 7.2310 'International Tables Vol C Tables 4.2.6.8 and 6.1.1.4'

loop_
_geom_angle_atom_site_label_1
_geom_angle_atom_site_label_2
_geom_angle_atom_site_label_3
_geom_angle
_geom_angle_site_symmetry_1
_geom_angle_site_symmetry_3
_geom_angle_publ_flag
Br1 Re1 Br2 178.93(14) . . ?
Br1 Re1 Br3 90.5(2) . . ?
Br2 Re1 Br3 90.1(2) . . ?
Br1 Re1 Br6 91.2(3) . . ?
Br2 Re1 Br6 89.7(3) . . ?
Br3 Re1 Br6 89.98(14) . . ?
Br1 Re1 Br4 89.8(3) . . ?
Br2 Re1 Br4 89.2(3) . . ?
Br3 Re1 Br4 90.66(14) . . ?
Br6 Re1 Br4 178.8(2) . . ?
Br1 Re1 Br5 89.9(2) . . ?
Br2 Re1 Br5 89.6(2) . . ?
Br3 Re1 Br5 179.6(2) . . ?
Br6 Re1 Br5 90.23(15) . . ?
Br4 Re1 Br5 89.13(14) . . ?
C5 Fe1 C4 41.2(4) . . ?
C5 Fe1 C6 155.5(11) . . ?
C4 Fe1 C6 160.5(10) . . ?
C5 Fe1 C10 123.8(9) . . ?
C4 Fe1 C10 156.7(9) . . ?
C6 Fe1 C10 40.8(4) . . ?
C5 Fe1 C1 40.9(5) . . ?
C4 Fe1 C1 68.5(5) . . ?
C6 Fe1 C1 119.2(10) . . ?
C10 Fe1 C1 112.7(10) . . ?
C5 Fe1 C3 68.2(4) . . ?
C4 Fe1 C3 40.2(4) . . ?
C6 Fe1 C3 123.3(7) . . ?
C10 Fe1 C3 163.0(10) . . ?
C1 Fe1 C3 67.2(4) . . ?
C5 Fe1 C7 164.3(11) . . ?
C4 Fe1 C7 124.1(10) . . ?
C6 Fe1 C7 40.2(3) . . ?
C10 Fe1 C7 67.5(4) . . ?
C1 Fe1 C7 149.8(9) . . ?
C3 Fe1 C7 103.7(8) . . ?
C5 Fe1 C9 114.1(7) . . ?
C4 Fe1 C9 121.6(9) . . ?
C6 Fe1 C9 67.4(4) . . ?
C10 Fe1 C9 40.0(2) . . ?
C1 Fe1 C9 134.6(11) . . ?
C3 Fe1 C9 151.4(13) . . ?
C7 Fe1 C9 66.3(4) . . ?
C5 Fe1 C2 67.8(5) . . ?
C4 Fe1 C2 67.4(4) . . ?
C6 Fe1 C2 106.2(7) . . ?
C10 Fe1 C2 129.5(11) . . ?
C1 Fe1 C2 39.8(4) . . ?
C3 Fe1 C2 39.5(3) . . ?
C7 Fe1 C2 115.0(8) . . ?
C9 Fe1 C2 169.2(13) . . ?
C5 Fe1 C8 131.1(9) . . ?
C4 Fe1 C8 108.3(9) . . ?
C6 Fe1 C8 66.7(4) . . ?
C10 Fe1 C8 66.7(3) . . ?
C1 Fe1 C8 170.8(10) . . ?
C3 Fe1 C8 116.3(10) . . ?
C7 Fe1 C8 39.1(4) . . ?
C9 Fe1 C8 39.1(3) . . ?
C2 Fe1 C8 147.9(11) . . ?
C2 C1 C5 108.0 . . ?
C2 C1 Fe1 72.2(8) . . ?
C5 C1 Fe1 67.6(9) . . ?
C1 C2 C3 108.0 . . ?
C1 C2 Fe1 67.9(10) . . ?
C3 C2 Fe1 69.7(11) . . ?
C4 C3 C2 108.0 . . ?
C4 C3 Fe1 67.3(8) . . ?
C2 C3 Fe1 70.9(11) . . ?
C5 C4 C3 108.0 . . ?
C5 C4 Fe1 68.4(11) . . ?
C3 C4 Fe1 72.4(8) . . ?
C4 C5 C1 108.0 . . ?
C4 C5 Fe1 70.4(11) . . ?
C1 C5 Fe1 71.5(11) . . ?
C10 C6 C7 108.0 . . ?
C10 C6 Fe1 69.8(5) . . ?
C7 C6 Fe1 72.3(11) . . ?
C8 C7 C6 108.0 . . ?
C8 C7 Fe1 72.0(5) . . ?
C6 C7 Fe1 67.5(10) . . ?
C9 C8 C7 108.0 . . ?
C9 C8 Fe1 69.1(7) . . ?
C7 C8 Fe1 68.8(3) . . ?
C8 C9 C10 108.0 . . ?
C8 C9 Fe1 71.8(9) . . ?
C10 C9 Fe1 67.5(9) . . ?
C9 C10 C6 108.0 . . ?
C9 C10 Fe1 72.5(7) . . ?
C6 C10 Fe1 69.4(3) . . ?
C12 Fe2 C13 41.4(5) . . ?
C12 Fe2 C16 124.6(14) . . ?
C13 Fe2 C16 161.1(17) . . ?
C12 Fe2 C20 156.8(12) . . ?
C13 Fe2 C20 157.5(17) . . ?
C16 Fe2 C20 40.7(4) . . ?
C12 Fe2 C17 113.0(14) . . ?
C13 Fe2 C17 125.3(13) . . ?
C16 Fe2 C17 40.6(6) . . ?
C20 Fe2 C17 68.2(6) . . ?
C12 Fe2 C19 162.8(11) . . ?
C13 Fe2 C19 123.0(12) . . ?
C16 Fe2 C19 68.2(5) . . ?
C20 Fe2 C19 40.5(5) . . ?
C17 Fe2 C19 68.0(5) . . ?
C12 Fe2 C18 129.1(12) . . ?
C13 Fe2 C18 109.4(8) . . ?
C16 Fe2 C18 68.1(7) . . ?
C20 Fe2 C18 68.0(5) . . ?
C17 Fe2 C18 40.4(5) . . ?
C19 Fe2 C18 40.3(5) . . ?
C12 Fe2 C11 40.3(5) . . ?
C13 Fe2 C11 67.5(5) . . ?
C16 Fe2 C11 110.5(9) . . ?
C20 Fe2 C11 119.9(9) . . ?
C17 Fe2 C11 130.3(14) . . ?
C19 Fe2 C11 152.2(13) . . ?
C18 Fe2 C11 167.1(16) . . ?
C12 Fe2 C14 67.1(5) . . ?
C13 Fe2 C14 39.6(5) . . ?
C16 Fe2 C14 158.3(15) . . ?
C20 Fe2 C14 121.0(15) . . ?
C17 Fe2 C14 158.0(12) . . ?
C19 Fe2 C14 105.2(13) . . ?
C18 Fe2 C14 121.0(12) . . ?
C11 Fe2 C14 65.2(6) . . ?
C12 Fe2 C15 66.1(5) . . ?
C13 Fe2 C15 65.7(6) . . ?
C16 Fe2 C15 125.3(11) . . ?
C20 Fe2 C15 105.9(11) . . ?
C17 Fe2 C15 163.8(13) . . ?
C19 Fe2 C15 118.1(14) . . ?
C18 Fe2 C15 153.1(16) . . ?
C11 Fe2 C15 38.4(4) . . ?
C14 Fe2 C15 38.1(6) . . ?
C12 C11 C15 108.0 . . ?
C12 C11 Fe2 65.5(12) . . ?
C15 C11 Fe2 74.3(15) . . ?
C11 C12 C13 108.0 . . ?
C11 C12 Fe2 74.2(11) . . ?
C13 C12 Fe2 70.3(12) . . ?
C12 C13 C14 108.0 . . ?
C12 C13 Fe2 68.4(13) . . ?
C14 C13 Fe2 75.0(15) . . ?
C15 C14 C13 108.0 . . ?
C15 C14 Fe2 73.0(9) . . ?
C13 C14 Fe2 65.3(13) . . ?
C14 C15 C11 108.0 . . ?
C14 C15 Fe2 69.0(10) . . ?
C11 C15 Fe2 67.4(13) . . ?
C17 C16 C20 108.0 . . ?
C17 C16 Fe2 70.1(11) . . ?
C20 C16 Fe2 69.9(15) . . ?
C16 C17 C18 108.0 . . ?
C16 C17 Fe2 69.3(9) . . ?
C18 C17 Fe2 70.3(12) . . ?
C19 C18 C17 108.0 . . ?
C19 C18 Fe2 69.7(14) . . ?
C17 C18 Fe2 69.3(14) . . ?
C18 C19 C20 108.0 . . ?
C18 C19 Fe2 70.0(13) . . ?
C20 C19 Fe2 69.2(9) . . ?
C19 C20 C16 108.0 . . ?
C19 C20 Fe2 70.3(10) . . ?
C16 C20 Fe2 69.4(15) . . ?

loop_
_geom_bond_atom_site_label_1
_geom_bond_atom_site_label_2
_geom_bond_distance
_geom_bond_site_symmetry_2
_geom_bond_publ_flag
Re1 Br1 2.484(6) . ?
Re1 Br2 2.485(8) . ?
Re1 Br3 2.490(4) . ?
Re1 Br6 2.496(4) . ?
Re1 Br4 2.502(4) . ?
Re1 Br5 2.506(4) . ?
Fe1 C5 2.00(2) . ?
Fe1 C4 2.03(2) . ?
Fe1 C6 2.035(18) . ?
Fe1 C10 2.04(2) . ?
Fe1 C1 2.05(3) . ?
Fe1 C3 2.10(2) . ?
Fe1 C7 2.097(19) . ?
Fe1 C9 2.105(8) . ?
Fe1 C2 2.11(2) . ?
Fe1 C8 2.14(2) . ?
C1 C2 1.4200 . ?
C1 C5 1.4200 . ?
C2 C3 1.4200 . ?
C3 C4 1.4200 . ?
C4 C5 1.4200 . ?
C6 C10 1.4200 . ?
C6 C7 1.4200 . ?
C7 C8 1.4200 . ?
C8 C9 1.4200 . ?
C9 C10 1.4200 . ?
Fe2 C12 2.00(3) . ?
Fe2 C13 2.02(2) . ?
Fe2 C16 2.04(3) . ?
Fe2 C20 2.05(3) . ?
Fe2 C17 2.05(4) . ?
Fe2 C19 2.06(3) . ?
Fe2 C18 2.06(2) . ?
Fe2 C11 2.11(2) . ?
Fe2 C14 2.15(3) . ?
Fe2 C15 2.20(3) . ?
C11 C12 1.4200 . ?
C11 C15 1.4200 . ?
C12 C13 1.4200 . ?
C13 C14 1.4200 . ?
C14 C15 1.4200 . ?
C16 C17 1.4200 . ?
C16 C20 1.4200 . ?
C17 C18 1.4200 . ?
C18 C19 1.4200 . ?
C19 C20 1.4200 . ?
